data_4132005
loop_
_publ_author_name
'Chen, Xiao-Yang'
'Sorensen, Erik J.'

_publ_section_title
;
 Pd-Catalyzed, ortho C-H Methylation and Fluorination of Benzaldehydes
 Using Orthanilic Acids as Transient Directing Groups.
;
_journal_issue 8
_journal_name_full 'Journal of the American Chemical Society'
_journal_page_first 2789
_journal_page_last 2792
_journal_paper_doi 10.1021/jacs.8b00048
_journal_volume 140
_journal_year 2018
_chemical_formula_sum 'C32 H25 Cl2 F N O3 P Pd S'
_chemical_formula_weight 730.86
_chemical_name_common XC4
_space_group_crystal_system monoclinic
_space_group_IT_number 14
_space_group_name_Hall '-P 2ybc'
_space_group_name_H-M_alt 'P 1 21/c 1'
_atom_sites_solution_hydrogens geom
_cell_angle_alpha 90
_cell_angle_beta 98.6077(13)
_cell_angle_gamma 90
_cell_formula_units_Z 4
_cell_length_a 12.7112(5)
_cell_length_b 14.8397(6)
_cell_length_c 15.9385(6)
_cell_measurement_reflns_used 9747
_cell_measurement_temperature 100.(2)
_cell_measurement_theta_max 40.3171
_cell_measurement_theta_min 2.8382
_cell_volume 2972.6(2)
_computing_cell_refinement 'SAINT V8.38A (Bruker AXS Inc., 2017)'
_computing_data_collection 'Bruker Instrument Service vV6.2.6'
_computing_data_reduction 'SAINT V8.38A (Bruker AXS Inc., 2017)'
_computing_molecular_graphics 'shelXle (C.B. Huebschle, rev 833)'
_computing_structure_refinement 'SHELXL-2014/7 (Sheldrick, 2014)'
_computing_structure_solution 'SHELXT (Sheldrick, 2016)'
_diffrn_ambient_temperature 100.(2)
_diffrn_detector_area_resol_mean 10.4167
_diffrn_measured_fraction_theta_full 0.999
_diffrn_measured_fraction_theta_max 0.999
_diffrn_measurement_device_type 'Bruker Photon 100 CMOS'
_diffrn_radiation_type 'Mo K\a'
_diffrn_radiation_wavelength 0.71073
_diffrn_reflns_av_R_equivalents 0.0363
_diffrn_reflns_av_unetI/netI 0.0236
_diffrn_reflns_limit_h_max 22
_diffrn_reflns_limit_h_min -22
_diffrn_reflns_limit_k_max 26
_diffrn_reflns_limit_k_min -26
_diffrn_reflns_limit_l_max 28
_diffrn_reflns_limit_l_min -28
_diffrn_reflns_number 118216
_diffrn_reflns_theta_full 39.38
_diffrn_reflns_theta_max 39.38
_diffrn_reflns_theta_min 2.12
_diffrn_source 'I\mS microfocus source'
_exptl_absorpt_coefficient_mu 0.970
_exptl_absorpt_correction_T_max 0.84
_exptl_absorpt_correction_T_min 0.75
_exptl_absorpt_correction_type multi-scan
_exptl_absorpt_process_details 'SADABS V2014/5 (Bruker AXS Inc.)'
_exptl_crystal_colour 'translucent pale yellow'
_exptl_crystal_density_diffrn 1.633
_exptl_crystal_density_method 'not measured'
_exptl_crystal_description prism
_exptl_crystal_F_000 1472
_exptl_crystal_size_max 0.471
_exptl_crystal_size_mid 0.277
_exptl_crystal_size_min 0.192
_refine_diff_density_max 1.480
_refine_diff_density_min -0.619
_refine_ls_extinction_method none
_refine_ls_goodness_of_fit_ref 1.089
_refine_ls_hydrogen_treatment constr
_refine_ls_matrix_type full
_refine_ls_number_parameters 407
_refine_ls_number_reflns 17723
_refine_ls_number_restraints 3
_refine_ls_restrained_S_all 1.089
_refine_ls_R_factor_all 0.0397
_refine_ls_R_factor_gt 0.0314
_refine_ls_shift/su_max 0.005
_refine_ls_shift/su_mean 0.000
_refine_ls_structure_factor_coef Fsqd
_refine_ls_weighting_details 'w=1/[\s^2^(Fo^2^)+(0.0321P)^2^+2.5718P] where P=(Fo^2^+2Fc^2^)/3'
_refine_ls_weighting_scheme calc
_refine_ls_wR_factor_gt 0.0736
_refine_ls_wR_factor_ref 0.0781
_reflns_number_gt 15393
_reflns_number_total 17723
_reflns_threshold_expression 'I > 2\s(I)'
_cod_data_source_file ja8b00048_si_002.cif
_cod_data_source_block PDJXC4
_cod_database_code 4132005

loop_
_space_group_symop_operation_xyz
'x, y, z'
'-x, y+1/2, -z+1/2'
'-x, -y, -z'
'x, -y-1/2, z-1/2'

loop_
_atom_site_type_symbol
_atom_site_label
_atom_site_fract_x
_atom_site_fract_y
_atom_site_fract_z
_atom_site_U_iso_or_equiv
_atom_site_adp_type
_atom_site_calc_flag
_atom_site_refinement_flags_adp
_atom_site_refinement_flags_occupancy
_atom_site_refinement_flags_posn
_atom_site_occupancy
_atom_site_disorder_assembly
_atom_site_disorder_group
Pd Pd1 0.76337(2) 0.54706(2) 0.33872(2) 0.00813(2) Uani d . . . 1.0 . .
S S1 0.85557(2) 0.67186(2) 0.21708(2) 0.01023(4) Uani d . . . 1.0 . .
P P1 0.67363(2) 0.43633(2) 0.26275(2) 0.00913(4) Uani d . . . 1.0 . .
F F1 0.97554(6) 0.52672(5) 0.63852(5) 0.01542(12) Uani d . . . 1.0 . .
O O1 0.75084(7) 0.63659(6) 0.23341(5) 0.01249(13) Uani d . . . 1.0 . .
N N1 0.86049(7) 0.64215(6) 0.41048(5) 0.00933(13) Uani d . . . 1.0 . .
C C1 0.89382(8) 0.75006(7) 0.30111(6) 0.00991(14) Uani d . . . 1.0 . .
O O2 0.84305(8) 0.72476(6) 0.14000(5) 0.01633(15) Uani d . . . 1.0 . .
C C2 0.92861(9) 0.83503(7) 0.27990(7) 0.01273(16) Uani d . . . 1.0 . .
H H2 0.935022 0.84791 0.222501 0.015 Uiso calc U . R 1.0 . .
O O3 0.93633(7) 0.60262(6) 0.22372(6) 0.01587(14) Uani d . . . 1.0 . .
C C3 0.95414(10) 0.90136(8) 0.34148(8) 0.01550(18) Uani d . . . 1.0 . .
H H3 0.980306 0.958273 0.326749 0.019 Uiso calc U . R 1.0 . .
C C4 0.94074(10) 0.88301(8) 0.42492(8) 0.01635(19) Uani d . . . 1.0 . .
H H4 0.954107 0.928877 0.466743 0.02 Uiso calc U . R 1.0 . .
C C5 0.90793(9) 0.79809(7) 0.44760(7) 0.01355(17) Uani d . . . 1.0 . .
H H5 0.898831 0.786346 0.504668 0.016 Uiso calc U . R 1.0 . .
C C6 0.88832(8) 0.73001(7) 0.38654(6) 0.01001(14) Uani d . . . 1.0 . .
C C7 0.90125(8) 0.61008(7) 0.48361(6) 0.01048(15) Uani d . . . 1.0 . .
H H7 0.953763 0.642328 0.520483 0.013 Uiso calc U . R 1.0 . .
C C8 0.86353(8) 0.52325(7) 0.50674(6) 0.00995(14) Uani d . . . 1.0 . .
C C9 0.89904(9) 0.48353(7) 0.58506(6) 0.01116(15) Uani d . . . 1.0 . .
C C10 0.85945(9) 0.40301(8) 0.61045(7) 0.01329(17) Uani d . . . 1.0 . .
H H10 0.886098 0.376457 0.663632 0.016 Uiso calc U . R 1.0 . .
C C11 0.77856(10) 0.36250(8) 0.55438(7) 0.01435(17) Uani d . . . 1.0 . .
H H11 0.747568 0.308206 0.570688 0.017 Uiso calc U . R 1.0 . .
C C12 0.74174(9) 0.39971(7) 0.47464(7) 0.01259(16) Uani d . . . 1.0 . .
H H12 0.686251 0.37034 0.438174 0.015 Uiso calc U . R 1.0 . .
C C13 0.78513(8) 0.47922(7) 0.44775(6) 0.01001(14) Uani d . . . 1.0 . .
C C14 0.68368(8) 0.44847(7) 0.15079(7) 0.01109(15) Uani d . . . 1.0 . .
C C15 0.62161(10) 0.51256(8) 0.10186(7) 0.01442(17) Uani d . . . 1.0 . .
H H15 0.569982 0.5463 0.125844 0.017 Uiso calc U . R 1.0 . .
C C16 0.63549(11) 0.52693(9) 0.01797(7) 0.01716(19) Uani d . . . 1.0 . .
H H16 0.593104 0.570474 -0.015229 0.021 Uiso calc U . R 1.0 . .
C C17 0.71097(11) 0.47798(9) -0.01760(8) 0.0183(2) Uani d . . . 1.0 . .
H H17 0.720271 0.48822 -0.074871 0.022 Uiso calc U . R 1.0 . .
C C18 0.77273(11) 0.41408(10) 0.03073(8) 0.0203(2) Uani d . . . 1.0 . .
H H18 0.824101 0.380377 0.006423 0.024 Uiso calc U . R 1.0 . .
C C19 0.75946(10) 0.39935(9) 0.11478(7) 0.01630(19) Uani d . . . 1.0 . .
H H19 0.802048 0.355772 0.14777 0.02 Uiso calc U . R 1.0 . .
C C20 0.53266(8) 0.43643(7) 0.27073(7) 0.01134(15) Uani d . . . 1.0 . .
C C21 0.45747(9) 0.39344(8) 0.21072(7) 0.01448(17) Uani d . . . 1.0 . .
H H21 0.479145 0.365627 0.162416 0.017 Uiso calc U . R 1.0 . .
C C22 0.35077(9) 0.39149(9) 0.22191(8) 0.0175(2) Uani d . . . 1.0 . .
H H22 0.299901 0.361721 0.181546 0.021 Uiso calc U . R 1.0 . .
C C23 0.31876(10) 0.43305(9) 0.29203(9) 0.0190(2) Uani d . . . 1.0 . .
H H23 0.246052 0.431372 0.299569 0.023 Uiso calc U . R 1.0 . .
C C24 0.39264(10) 0.47707(9) 0.35122(9) 0.0180(2) Uani d . . . 1.0 . .
H H24 0.370315 0.505883 0.398783 0.022 Uiso calc U . R 1.0 . .
C C25 0.49954(9) 0.47885(8) 0.34066(8) 0.01419(17) Uani d . . . 1.0 . .
H H25 0.550018 0.508958 0.381073 0.017 Uiso calc U . R 1.0 . .
C C26 0.72158(8) 0.32254(7) 0.28676(7) 0.01109(15) Uani d . . . 1.0 . .
C C27 0.83004(9) 0.31087(8) 0.31628(8) 0.01454(17) Uani d . . . 1.0 . .
H H27 0.875394 0.361942 0.325273 0.017 Uiso calc U . R 1.0 . .
C C28 0.87176(10) 0.22507(9) 0.33251(8) 0.01699(19) Uani d . . . 1.0 . .
H H28 0.9454 0.217475 0.352748 0.02 Uiso calc U . R 1.0 . .
C C29 0.80540(11) 0.15025(8) 0.31904(8) 0.0189(2) Uani d . . . 1.0 . .
H H29 0.833941 0.091455 0.329492 0.023 Uiso calc U . R 1.0 . .
C C30 0.69759(11) 0.16134(8) 0.29036(9) 0.0191(2) Uani d . . . 1.0 . .
H H30 0.652466 0.110095 0.281765 0.023 Uiso calc U . R 1.0 . .
C C31 0.65520(10) 0.24736(8) 0.27409(8) 0.01556(18) Uani d . . . 1.0 . .
H H31 0.581376 0.254738 0.254462 0.019 Uiso calc U . R 1.0 . .
C C32A 0.3939(14) 0.2602(16) 0.4557(11) 0.047(5) Uani d . P D 0.217(9) A 1
H H32A 0.374216 0.31258 0.418217 0.056 Uiso calc U P R 0.217(9) A 1
H H32B 0.342836 0.211025 0.43768 0.056 Uiso calc U P R 0.217(9) A 1
Cl Cl1A 0.3848(5) 0.2903(3) 0.5614(6) 0.0451(11) Uani d . P D 0.217(9) A 1
Cl Cl2A 0.5234(9) 0.2243(8) 0.4441(8) 0.067(2) Uani d . P D 0.217(9) A 1
C C32B 0.4131(3) 0.2572(3) 0.4417(3) 0.0248(6) Uani d . P D 0.783(9) A 2
H H32C 0.414419 0.303552 0.397229 0.03 Uiso calc U P R 0.783(9) A 2
H H32D 0.361371 0.210114 0.41886 0.03 Uiso calc U P R 0.783(9) A 2
Cl Cl1B 0.37192(11) 0.30654(17) 0.53127(17) 0.0457(4) Uani d . P D 0.783(9) A 2
Cl Cl2B 0.54021(7) 0.20874(6) 0.46657(8) 0.0260(2) Uani d . P D 0.783(9) A 2

loop_
_atom_site_aniso_label
_atom_site_aniso_U_11
_atom_site_aniso_U_22
_atom_site_aniso_U_33
_atom_site_aniso_U_12
_atom_site_aniso_U_13
_atom_site_aniso_U_23
Pd1 0.00857(3) 0.00879(3) 0.00698(3) -0.00135(2) 0.00101(2) 0.00045(2)
S1 0.01225(10) 0.01079(9) 0.00778(9) -0.00055(7) 0.00191(7) 0.00111(7)
P1 0.00843(10) 0.01015(10) 0.00867(10) -0.00097(8) 0.00086(7) -0.00031(8)
F1 0.0191(3) 0.0156(3) 0.0102(3) -0.0005(2) -0.0026(2) -0.0006(2)
O1 0.0120(3) 0.0150(3) 0.0099(3) -0.0025(3) -0.0001(2) 0.0030(2)
N1 0.0111(3) 0.0094(3) 0.0076(3) -0.0016(2) 0.0016(2) 0.0010(2)
C1 0.0100(3) 0.0096(3) 0.0103(4) -0.0004(3) 0.0020(3) 0.0009(3)
O2 0.0216(4) 0.0181(4) 0.0093(3) -0.0027(3) 0.0021(3) 0.0047(3)
C2 0.0130(4) 0.0111(4) 0.0146(4) -0.0004(3) 0.0037(3) 0.0030(3)
O3 0.0176(4) 0.0137(3) 0.0168(4) 0.0030(3) 0.0041(3) -0.0014(3)
C3 0.0157(4) 0.0107(4) 0.0202(5) -0.0023(3) 0.0028(4) 0.0014(3)
C4 0.0200(5) 0.0110(4) 0.0177(5) -0.0025(3) 0.0016(4) -0.0021(3)
C5 0.0172(4) 0.0113(4) 0.0120(4) -0.0021(3) 0.0017(3) -0.0018(3)
C6 0.0110(4) 0.0095(3) 0.0097(3) -0.0013(3) 0.0018(3) -0.0002(3)
C7 0.0119(4) 0.0105(4) 0.0088(3) -0.0010(3) 0.0009(3) -0.0003(3)
C8 0.0122(4) 0.0096(3) 0.0082(3) 0.0000(3) 0.0022(3) 0.0008(3)
C9 0.0128(4) 0.0128(4) 0.0078(3) 0.0012(3) 0.0014(3) -0.0005(3)
C10 0.0175(4) 0.0134(4) 0.0094(4) 0.0017(3) 0.0033(3) 0.0031(3)
C11 0.0180(4) 0.0131(4) 0.0126(4) -0.0018(3) 0.0043(3) 0.0033(3)
C12 0.0148(4) 0.0127(4) 0.0106(4) -0.0028(3) 0.0033(3) 0.0014(3)
C13 0.0114(4) 0.0104(3) 0.0085(3) -0.0007(3) 0.0023(3) 0.0003(3)
C14 0.0112(4) 0.0125(4) 0.0093(3) -0.0013(3) 0.0008(3) -0.0008(3)
C15 0.0176(4) 0.0146(4) 0.0109(4) 0.0021(3) 0.0017(3) 0.0013(3)
C16 0.0220(5) 0.0173(5) 0.0117(4) 0.0028(4) 0.0009(4) 0.0018(4)
C17 0.0218(5) 0.0226(5) 0.0106(4) 0.0005(4) 0.0031(4) 0.0007(4)
C18 0.0195(5) 0.0293(6) 0.0129(4) 0.0062(4) 0.0049(4) 0.0005(4)
C19 0.0152(4) 0.0222(5) 0.0116(4) 0.0043(4) 0.0022(3) -0.0001(4)
C20 0.0094(4) 0.0116(4) 0.0129(4) -0.0005(3) 0.0013(3) 0.0004(3)
C21 0.0109(4) 0.0174(4) 0.0145(4) -0.0019(3) 0.0001(3) 0.0000(3)
C22 0.0112(4) 0.0196(5) 0.0208(5) -0.0032(4) -0.0010(4) 0.0025(4)
C23 0.0102(4) 0.0215(5) 0.0256(6) 0.0001(4) 0.0037(4) 0.0036(4)
C24 0.0135(4) 0.0203(5) 0.0212(5) 0.0022(4) 0.0062(4) 0.0000(4)
C25 0.0118(4) 0.0143(4) 0.0167(4) 0.0004(3) 0.0030(3) -0.0016(3)
C26 0.0125(4) 0.0104(4) 0.0105(4) 0.0002(3) 0.0022(3) 0.0003(3)
C27 0.0123(4) 0.0156(4) 0.0158(4) 0.0015(3) 0.0027(3) 0.0001(3)
C28 0.0169(5) 0.0189(5) 0.0159(4) 0.0069(4) 0.0049(4) 0.0022(4)
C29 0.0267(6) 0.0143(4) 0.0176(5) 0.0067(4) 0.0092(4) 0.0020(4)
C30 0.0254(6) 0.0109(4) 0.0216(5) -0.0003(4) 0.0052(4) -0.0007(4)
C31 0.0168(4) 0.0122(4) 0.0176(5) -0.0018(3) 0.0022(4) -0.0003(3)
C32A 0.040(8) 0.051(9) 0.047(9) -0.005(6) -0.003(6) 0.031(7)
Cl1A 0.0456(18) 0.0386(14) 0.056(3) 0.0137(12) 0.025(2) -0.0028(16)
Cl2A 0.078(4) 0.064(3) 0.074(4) -0.050(3) 0.056(3) -0.039(3)
C32B 0.0271(12) 0.0189(10) 0.0277(11) 0.0062(9) 0.0023(9) 0.0026(9)
Cl1B 0.0347(4) 0.0505(7) 0.0555(8) 0.0055(4) 0.0180(5) -0.0220(6)
Cl2B 0.0168(3) 0.0200(3) 0.0429(4) -0.0006(2) 0.0104(2) 0.0001(2)

loop_
_atom_type_symbol
_atom_type_description
_atom_type_scat_dispersion_real
_atom_type_scat_dispersion_imag
_atom_type_scat_source
C C 0.0033 0.0016 'International Tables Vol C Tables 4.2.6.8 and 6.1.1.4'
H H 0.0000 0.0000 'International Tables Vol C Tables 4.2.6.8 and 6.1.1.4'
Cl Cl 0.1484 0.1585 'International Tables Vol C Tables 4.2.6.8 and 6.1.1.4'
F F 0.0171 0.0103 'International Tables Vol C Tables 4.2.6.8 and 6.1.1.4'
N N 0.0061 0.0033 'International Tables Vol C Tables 4.2.6.8 and 6.1.1.4'
O O 0.0106 0.0060 'International Tables Vol C Tables 4.2.6.8 and 6.1.1.4'
P P 0.1023 0.0942 'International Tables Vol C Tables 4.2.6.8 and 6.1.1.4'
Pd Pd -0.9988 1.0072 'International Tables Vol C Tables 4.2.6.8 and 6.1.1.4'
S S 0.1246 0.1234 'International Tables Vol C Tables 4.2.6.8 and 6.1.1.4'

loop_
_geom_angle_atom_site_label_1
_geom_angle_atom_site_label_2
_geom_angle_atom_site_label_3
_geom_angle
C13 Pd1 N1 82.57(4)
C13 Pd1 O1 171.18(4)
N1 Pd1 O1 88.77(3)
C13 Pd1 P1 95.37(3)
N1 Pd1 P1 174.31(3)
O1 Pd1 P1 93.41(2)
O3 S1 O2 115.77(6)
O3 S1 O1 112.41(5)
O2 S1 O1 110.58(5)
O3 S1 C1 107.27(5)
O2 S1 C1 105.52(5)
O1 S1 C1 104.35(5)
C20 P1 C26 106.84(5)
C20 P1 C14 106.50(5)
C26 P1 C14 103.20(5)
C20 P1 Pd1 112.85(4)
C26 P1 Pd1 116.03(4)
C14 P1 Pd1 110.60(4)
S1 O1 Pd1 113.20(5)
C7 N1 C6 119.90(9)
C7 N1 Pd1 111.56(7)
C6 N1 Pd1 128.45(7)
C2 C1 C6 119.33(10)
C2 C1 S1 117.83(8)
C6 C1 S1 122.82(8)
C3 C2 C1 121.11(10)
C3 C2 H2 119.4
C1 C2 H2 119.4
C4 C3 C2 119.05(10)
C4 C3 H3 120.5
C2 C3 H3 120.5
C5 C4 C3 120.61(11)
C5 C4 H4 119.7
C3 C4 H4 119.7
C4 C5 C6 120.15(10)
C4 C5 H5 119.9
C6 C5 H5 119.9
C5 C6 C1 119.43(9)
C5 C6 N1 120.16(9)
C1 C6 N1 120.39(9)
N1 C7 C8 117.11(9)
N1 C7 H7 121.4
C8 C7 H7 121.4
C9 C8 C13 119.93(9)
C9 C8 C7 122.12(9)
C13 C8 C7 117.92(9)
F1 C9 C10 118.96(9)
F1 C9 C8 117.99(9)
C10 C9 C8 123.05(10)
C9 C10 C11 116.86(10)
C9 C10 H10 121.6
C11 C10 H10 121.6
C10 C11 C12 121.75(10)
C10 C11 H11 119.1
C12 C11 H11 119.1
C13 C12 C11 121.19(10)
C13 C12 H12 119.4
C11 C12 H12 119.4
C12 C13 C8 117.06(9)
C12 C13 Pd1 133.24(8)
C8 C13 Pd1 109.68(7)
C15 C14 C19 119.49(10)
C15 C14 P1 119.94(8)
C19 C14 P1 120.36(8)
C16 C15 C14 119.92(11)
C16 C15 H15 120.0
C14 C15 H15 120.0
C17 C16 C15 120.43(11)
C17 C16 H16 119.8
C15 C16 H16 119.8
C18 C17 C16 119.86(11)
C18 C17 H17 120.1
C16 C17 H17 120.1
C17 C18 C19 120.08(12)
C17 C18 H18 120.0
C19 C18 H18 120.0
C18 C19 C14 120.21(11)
C18 C19 H19 119.9
C14 C19 H19 119.9
C25 C20 C21 119.55(10)
C25 C20 P1 118.31(8)
C21 C20 P1 122.11(9)
C22 C21 C20 119.97(11)
C22 C21 H21 120.0
C20 C21 H21 120.0
C23 C22 C21 120.07(11)
C23 C22 H22 120.0
C21 C22 H22 120.0
C22 C23 C24 120.32(11)
C22 C23 H23 119.8
C24 C23 H23 119.8
C23 C24 C25 119.90(12)
C23 C24 H24 120.1
C25 C24 H24 120.1
C24 C25 C20 120.18(11)
C24 C25 H25 119.9
C20 C25 H25 119.9
C31 C26 C27 119.59(10)
C31 C26 P1 122.43(9)
C27 C26 P1 117.94(8)
C28 C27 C26 120.38(11)
C28 C27 H27 119.8
C26 C27 H27 119.8
C27 C28 C29 119.81(11)
C27 C28 H28 120.1
C29 C28 H28 120.1
C30 C29 C28 120.14(11)
C30 C29 H29 119.9
C28 C29 H29 119.9
C29 C30 C31 120.31(12)
C29 C30 H30 119.8
C31 C30 H30 119.8
C30 C31 C26 119.77(11)
C30 C31 H31 120.1
C26 C31 H31 120.1
Cl1A C32A Cl2A 111.8(9)
Cl1A C32A H32A 109.2
Cl2A C32A H32A 109.2
Cl1A C32A H32B 109.2
Cl2A C32A H32B 109.2
H32A C32A H32B 107.9
Cl1B C32B Cl2B 111.3(2)
Cl1B C32B H32C 109.4
Cl2B C32B H32C 109.4
Cl1B C32B H32D 109.4
Cl2B C32B H32D 109.4
H32C C32B H32D 108.0

loop_
_geom_bond_atom_site_label_1
_geom_bond_atom_site_label_2
_geom_bond_distance
Pd1 C13 1.9915(10)
Pd1 N1 2.0979(9)
Pd1 O1 2.1280(8)
Pd1 P1 2.2481(3)
S1 O3 1.4451(9)
S1 O2 1.4466(9)
S1 O1 1.4891(9)
S1 C1 1.7838(11)
P1 C20 1.8153(11)
P1 C26 1.8164(11)
P1 C14 1.8170(11)
F1 C9 1.3543(13)
N1 C7 1.2933(13)
N1 C6 1.4181(13)
C1 C2 1.3944(15)
C1 C6 1.4057(14)
C2 C3 1.3936(17)
C2 H2 0.95
C3 C4 1.3927(18)
C3 H3 0.95
C4 C5 1.3921(16)
C4 H4 0.95
C5 C6 1.3991(15)
C5 H5 0.95
C7 C8 1.4419(15)
C7 H7 0.95
C8 C9 1.3931(14)
C8 C13 1.4225(15)
C9 C10 1.3805(16)
C10 C11 1.3936(17)
C10 H10 0.95
C11 C12 1.4005(16)
C11 H11 0.95
C12 C13 1.3967(15)
C12 H12 0.95
C14 C15 1.3968(16)
C14 C19 1.3979(16)
C15 C16 1.3910(16)
C15 H15 0.95
C16 C17 1.3902(18)
C16 H16 0.95
C17 C18 1.3884(19)
C17 H17 0.95
C18 C19 1.3923(17)
C18 H18 0.95
C19 H19 0.95
C20 C25 1.3986(16)
C20 C21 1.4007(16)
C21 C22 1.3945(16)
C21 H21 0.95
C22 C23 1.390(2)
C22 H22 0.95
C23 C24 1.3905(19)
C23 H23 0.95
C24 C25 1.3942(16)
C24 H24 0.95
C25 H25 0.95
C26 C31 1.3951(16)
C26 C27 1.3993(16)
C27 C28 1.3887(17)
C27 H27 0.95
C28 C29 1.392(2)
C28 H28 0.95
C29 C30 1.388(2)
C29 H29 0.95
C30 C31 1.3948(17)
C30 H30 0.95
C31 H31 0.95
C32A Cl1A 1.765(14)
C32A Cl2A 1.765(14)
C32A H32A 0.99
C32A H32B 0.99
C32B Cl1B 1.753(4)
C32B Cl2B 1.759(4)
C32B H32C 0.99
C32B H32D 0.99
